data_4071865
loop_
_publ_author_name
'Tanabe, Makoto'
'Ishikawa, Naoko'
'Hanzawa, Masaya'
'Osakada, Kohtaro'

_publ_section_title
;
 Mono- and Dinuclear Germapalladacycles Obtained via the Ge&#x2212;Ge Bond
 Forming Reactions Promoted by Palladium Complexes
;
_journal_issue 19
_journal_name_full Organometallics
_journal_page_first 5152
_journal_paper_doi 10.1021/om8004349
_journal_volume 27
_journal_year 2008
_chemical_formula_moiety 'C54 H56 Ge4 P2 Pd'
_chemical_formula_sum 'C54 H56 Ge4 P2 Pd'
_chemical_formula_weight 1163.74
_space_group_IT_number 14
_symmetry_cell_setting monoclinic
_symmetry_Int_Tables_number 14
_symmetry_space_group_name_Hall '-P 2yab'
_symmetry_space_group_name_H-M 'P 1 21/a 1'
_cell_angle_alpha 90.0000
_cell_angle_beta 101.893(2)
_cell_angle_gamma 90.0000
_cell_formula_units_Z 12
_cell_length_a 22.863(4)
_cell_length_b 21.865(3)
_cell_length_c 30.131(5)
_cell_measurement_reflns_used 31920
_cell_measurement_temperature 113.1
_cell_measurement_theta_max 27.5
_cell_measurement_theta_min 3.0
_cell_volume 14739(4)
_computing_cell_refinement CrystalClear
_computing_data_collection CrystalClear
_computing_data_reduction CrystalStructure
_computing_publication_material 'CrystalStructure 3.7.0'
_computing_structure_refinement CRYSTALS
_computing_structure_solution SHELXS97
_diffrn_detector_area_resol_mean 7.31
_diffrn_measured_fraction_theta_full 0.995
_diffrn_measured_fraction_theta_max 0.995
_diffrn_measurement_device_type 'Rigaku Saturn'
_diffrn_measurement_method \w
_diffrn_radiation_type 'Mo K\a'
_diffrn_radiation_wavelength 0.71070
_diffrn_reflns_av_R_equivalents 0.052
_diffrn_reflns_limit_h_max 29
_diffrn_reflns_limit_h_min -29
_diffrn_reflns_limit_k_max 21
_diffrn_reflns_limit_k_min -28
_diffrn_reflns_limit_l_max 39
_diffrn_reflns_limit_l_min -32
_diffrn_reflns_number 110880
_diffrn_reflns_theta_full 27.48
_diffrn_reflns_theta_max 27.48
_exptl_absorpt_coefficient_mu 2.878
_exptl_absorpt_correction_T_max 0.866
_exptl_absorpt_correction_T_min 0.699
_exptl_absorpt_correction_type multi-scan
_exptl_absorpt_process_details 'Jacobson, R. (1998) Private communication'
_exptl_crystal_colour colorless
_exptl_crystal_density_diffrn 1.573
_exptl_crystal_density_method 'not measured'
_exptl_crystal_description prism
_exptl_crystal_F_000 7008.00
_exptl_crystal_size_max 0.21
_exptl_crystal_size_mid 0.18
_exptl_crystal_size_min 0.05
_refine_diff_density_max 3.11
_refine_diff_density_min -1.13
_refine_ls_extinction_method none
_refine_ls_goodness_of_fit_ref 0.957
_refine_ls_hydrogen_treatment refall
_refine_ls_number_parameters 1816
_refine_ls_number_reflns 15678
_refine_ls_R_factor_gt 0.0562
_refine_ls_shift/su_max 0.0000
_refine_ls_structure_factor_coef Fsqd
_refine_ls_weighting_details 'w = 1/[0.0013Fo^2^ + 1.0000\s(Fo^2^)]/(4Fo^2^)'
_refine_ls_weighting_scheme calc
_refine_ls_wR_factor_ref 0.1320
_reflns_number_gt 15282
_reflns_number_total 33623
_reflns_threshold_expression F^2^>2.0\s(F^2^)
_cod_data_source_file om8004349_si_001.cif
_cod_data_source_block '__complex4'
_cod_original_formula_sum 'C162 H168 Ge12 P6 Pd3 '
_cod_database_code 4071865

loop_
_symmetry_equiv_pos_site_id
_symmetry_equiv_pos_as_xyz
1 +X,+Y,+Z
2 1/2-X,1/2+Y,-Z
3 -X,-Y,-Z
4 1/2+X,1/2-Y,+Z

loop_
_atom_site_label
_atom_site_type_symbol
_atom_site_fract_x
_atom_site_fract_y
_atom_site_fract_z
_atom_site_U_iso_or_equiv
_atom_site_adp_type
_atom_site_occupancy
_atom_site_symmetry_multiplicity
_atom_site_calc_flag
_atom_site_refinement_flags
Pd1 Pd 0.30485(3) 0.71416(4) 1.06009(3) 0.01655(19) Uani 1.00 1 d .
Pd2 Pd -0.01915(3) 0.71685(4) 0.72682(3) 0.01966(19) Uani 1.00 1 d .
Pd3 Pd -0.12729(3) 1.21250(4) 0.60658(3) 0.02042(19) Uani 1.00 1 d .
Ge1 Ge 0.30301(4) 0.60988(5) 1.02760(4) 0.0173(2) Uani 1.00 1 d .
Ge2 Ge 0.21065(4) 0.58056(5) 0.97276(4) 0.0180(2) Uani 1.00 1 d .
Ge3 Ge 0.16526(4) 0.68103(5) 0.96434(3) 0.0177(2) Uani 1.00 1 d .
Ge4 Ge 0.19463(4) 0.71201(5) 1.04366(3) 0.0166(2) Uani 1.00 1 d .
Ge5 Ge -0.12923(4) 0.71497(5) 0.71219(3) 0.0203(2) Uani 1.00 1 d .
Ge6 Ge -0.16367(4) 0.68046(5) 0.63415(4) 0.0215(2) Uani 1.00 1 d .
Ge7 Ge -0.11563(4) 0.58070(5) 0.64244(4) 0.0204(2) Uani 1.00 1 d .
Ge8 Ge -0.02267(4) 0.61132(5) 0.69626(4) 0.0199(2) Uani 1.00 1 d .
Ge9 Ge -0.12523(4) 1.10830(5) 0.63928(4) 0.0201(2) Uani 1.00 1 d .
Ge10 Ge -0.03319(4) 1.07963(5) 0.69458(4) 0.0202(2) Uani 1.00 1 d .
Ge11 Ge 0.01076(4) 1.18061(5) 0.70405(3) 0.0198(2) Uani 1.00 1 d .
Ge12 Ge -0.01738(4) 1.21071(5) 0.62477(3) 0.0199(2) Uani 1.00 1 d .
P1 P 0.31302(12) 0.81493(12) 1.08692(10) 0.0268(7) Uani 1.00 1 d .
P2 P 0.40911(10) 0.71522(12) 1.07662(9) 0.0219(7) Uani 1.00 1 d .
P3 P 0.08525(11) 0.71759(12) 0.74172(9) 0.0262(7) Uani 1.00 1 d .
P4 P -0.00933(12) 0.81920(12) 0.75053(10) 0.0291(7) Uani 1.00 1 d .
P5 P -0.13337(12) 1.31079(12) 0.57806(10) 0.0311(7) Uani 1.00 1 d .
P6 P -0.23124(11) 1.21352(12) 0.58650(9) 0.0268(7) Uani 1.00 1 d .
C1 C 0.3626(3) 0.6065(4) 0.9877(3) 0.019(2) Uani 1.00 1 d .
C2 C 0.4117(4) 0.5677(4) 0.9951(3) 0.025(2) Uani 1.00 1 d .
C3 C 0.4533(4) 0.5676(5) 0.9671(3) 0.030(3) Uani 1.00 1 d .
C4 C 0.4461(4) 0.6093(5) 0.9313(4) 0.036(3) Uani 1.00 1 d .
C5 C 0.3969(4) 0.6474(5) 0.9225(3) 0.036(3) Uani 1.00 1 d .
C6 C 0.3561(4) 0.6456(4) 0.9514(3) 0.028(3) Uani 1.00 1 d .
C7 C 0.3237(4) 0.5392(4) 1.0692(3) 0.021(2) Uani 1.00 1 d .
C8 C 0.3227(4) 0.4804(4) 1.0515(3) 0.027(3) Uani 1.00 1 d .
C9 C 0.3333(4) 0.4289(5) 1.0792(4) 0.035(3) Uani 1.00 1 d .
C10 C 0.3448(4) 0.4365(5) 1.1250(4) 0.039(3) Uani 1.00 1 d .
C11 C 0.3474(4) 0.4939(5) 1.1441(3) 0.032(3) Uani 1.00 1 d .
C12 C 0.3375(4) 0.5444(5) 1.1165(3) 0.026(2) Uani 1.00 1 d .
C13 C 0.1552(4) 0.5230(4) 0.9926(3) 0.028(3) Uani 1.00 1 d .
C14 C 0.1002(5) 0.5113(7) 0.9634(4) 0.062(4) Uani 1.00 1 d .
C15 C 0.0580(6) 0.4725(7) 0.9753(5) 0.075(5) Uani 1.00 1 d .
C16 C 0.0701(6) 0.4438(6) 1.0171(6) 0.068(5) Uani 1.00 1 d .
C17 C 0.1223(6) 0.4562(5) 1.0472(5) 0.055(4) Uani 1.00 1 d .
C18 C 0.1648(4) 0.4966(4) 1.0353(3) 0.030(3) Uani 1.00 1 d .
C19 C 0.2229(3) 0.5478(4) 0.9149(3) 0.018(2) Uani 1.00 1 d .
C20 C 0.1767(4) 0.5496(4) 0.8752(3) 0.028(3) Uani 1.00 1 d .
C21 C 0.1836(4) 0.5228(4) 0.8350(3) 0.028(3) Uani 1.00 1 d .
C22 C 0.2364(4) 0.4957(4) 0.8313(3) 0.026(2) Uani 1.00 1 d .
C23 C 0.2821(4) 0.4931(4) 0.8697(3) 0.029(3) Uani 1.00 1 d .
C24 C 0.2754(4) 0.5181(4) 0.9102(3) 0.024(2) Uani 1.00 1 d .
C25 C 0.2143(3) 0.7305(4) 0.9305(3) 0.021(2) Uani 1.00 1 d .
C26 C 0.2470(4) 0.7784(4) 0.9494(3) 0.031(3) Uani 1.00 1 d .
C27 C 0.2845(5) 0.8131(5) 0.9271(4) 0.046(3) Uani 1.00 1 d .
C28 C 0.2870(5) 0.7957(6) 0.8834(4) 0.049(4) Uani 1.00 1 d .
C29 C 0.2548(5) 0.7476(5) 0.8634(4) 0.040(3) Uani 1.00 1 d .
C30 C 0.2194(4) 0.7144(5) 0.8865(3) 0.035(3) Uani 1.00 1 d .
C31 C 0.0816(4) 0.6880(4) 0.9314(3) 0.025(2) Uani 1.00 1 d .
C32 C 0.0342(4) 0.6905(7) 0.9520(4) 0.057(4) Uani 1.00 1 d .
C33 C -0.0245(5) 0.6975(7) 0.9269(4) 0.069(5) Uani 1.00 1 d .
C34 C -0.0366(4) 0.6972(5) 0.8825(3) 0.038(3) Uani 1.00 1 d .
C35 C 0.0098(4) 0.6943(5) 0.8587(4) 0.043(3) Uani 1.00 1 d .
C36 C 0.0680(5) 0.6895(5) 0.8849(4) 0.044(3) Uani 1.00 1 d .
C37 C 0.1493(3) 0.7875(4) 1.0507(3) 0.020(2) Uani 1.00 1 d .
C38 C 0.1419(4) 0.8050(4) 1.0938(3) 0.025(2) Uani 1.00 1 d .
C39 C 0.1135(4) 0.8605(5) 1.1002(4) 0.036(3) Uani 1.00 1 d .
C40 C 0.0921(4) 0.8983(4) 1.0632(4) 0.035(3) Uani 1.00 1 d .
C41 C 0.0991(4) 0.8810(4) 1.0212(4) 0.032(3) Uani 1.00 1 d .
C42 C 0.1267(4) 0.8256(4) 1.0147(3) 0.026(2) Uani 1.00 1 d .
C43 C 0.1606(3) 0.6538(4) 1.0821(3) 0.020(2) Uani 1.00 1 d .
C44 C 0.1979(4) 0.6170(4) 1.1134(3) 0.027(2) Uani 1.00 1 d .
C45 C 0.1744(4) 0.5772(5) 1.1424(4) 0.034(3) Uani 1.00 1 d .
C46 C 0.1150(4) 0.5743(5) 1.1397(3) 0.033(3) Uani 1.00 1 d .
C47 C 0.0762(4) 0.6091(5) 1.1088(3) 0.033(3) Uani 1.00 1 d .
C48 C 0.0993(4) 0.6496(5) 1.0803(3) 0.030(3) Uani 1.00 1 d .
C49 C 0.2959(5) 0.8304(5) 1.1420(3) 0.046(3) Uani 1.00 1 d .
C50 C 0.2790(4) 0.8790(5) 1.0528(3) 0.042(3) Uani 1.00 1 d .
C51 C 0.4486(4) 0.7337(5) 1.0310(3) 0.033(3) Uani 1.00 1 d .
C52 C 0.4533(4) 0.6517(5) 1.1034(3) 0.032(3) Uani 1.00 1 d .
C53 C 0.3928(4) 0.8348(5) 1.0971(4) 0.038(3) Uani 1.00 1 d .
C54 C 0.4311(4) 0.7799(4) 1.1164(3) 0.031(2) Uani 1.00 1 d .
C55 C -0.1727(3) 0.7919(4) 0.7204(3) 0.025(2) Uani 1.00 1 d .
C56 C -0.1917(4) 0.8323(4) 0.6843(3) 0.033(3) Uani 1.00 1 d .
C57 C -0.2214(4) 0.8864(5) 0.6907(4) 0.034(3) Uani 1.00 1 d .
C58 C -0.2314(4) 0.9010(5) 0.7319(4) 0.035(3) Uani 1.00 1 d .
C59 C -0.2126(4) 0.8619(4) 0.7685(3) 0.031(3) Uani 1.00 1 d .
C60 C -0.1835(4) 0.8075(4) 0.7623(3) 0.030(3) Uani 1.00 1 d .
C61 C -0.1656(4) 0.6582(4) 0.7494(3) 0.022(2) Uani 1.00 1 d .
C62 C -0.2263(4) 0.6491(4) 0.7429(3) 0.031(3) Uani 1.00 1 d .
C63 C -0.2523(5) 0.6122(5) 0.7698(4) 0.045(3) Uani 1.00 1 d .
C64 C -0.2175(5) 0.5808(4) 0.8050(4) 0.039(3) Uani 1.00 1 d .
C65 C -0.1560(4) 0.5876(4) 0.8131(3) 0.031(3) Uani 1.00 1 d .
C66 C -0.1297(4) 0.6263(4) 0.7857(3) 0.022(2) Uani 1.00 1 d .
C67 C -0.2488(4) 0.6812(5) 0.6053(3) 0.029(2) Uani 1.00 1 d .
C68 C -0.2850(5) 0.7274(6) 0.6071(5) 0.072(4) Uani 1.00 1 d .
C69 C -0.3467(5) 0.7278(7) 0.5871(5) 0.080(5) Uani 1.00 1 d .
C70 C -0.3708(4) 0.6817(6) 0.5611(4) 0.049(3) Uani 1.00 1 d .
C71 C -0.3371(4) 0.6294(6) 0.5612(4) 0.056(4) Uani 1.00 1 d .
C72 C -0.2757(5) 0.6300(6) 0.5837(5) 0.062(4) Uani 1.00 1 d .
C73 C -0.1214(4) 0.7290(4) 0.5966(3) 0.020(2) Uani 1.00 1 d .
C74 C -0.1324(4) 0.7222(5) 0.5499(3) 0.038(3) Uani 1.00 1 d .
C75 C -0.0994(4) 0.7508(5) 0.5226(4) 0.041(3) Uani 1.00 1 d .
C76 C -0.0543(4) 0.7914(5) 0.5424(3) 0.037(3) Uani 1.00 1 d .
C77 C -0.0428(5) 0.8000(5) 0.5879(4) 0.046(3) Uani 1.00 1 d .
C78 C -0.0750(5) 0.7693(5) 0.6148(3) 0.038(3) Uani 1.00 1 d .
C79 C -0.1649(4) 0.5204(4) 0.6647(3) 0.027(2) Uani 1.00 1 d .
C80 C -0.1581(4) 0.5043(5) 0.7101(3) 0.032(3) Uani 1.00 1 d .
C81 C -0.1951(5) 0.4615(5) 0.7245(4) 0.039(3) Uani 1.00 1 d .
C82 C -0.2411(5) 0.4362(5) 0.6947(4) 0.053(4) Uani 1.00 1 d .
C83 C -0.2475(5) 0.4460(5) 0.6500(5) 0.060(4) Uani 1.00 1 d .
C84 C -0.2095(4) 0.4885(5) 0.6347(4) 0.044(3) Uani 1.00 1 d .
C85 C -0.1030(4) 0.5480(4) 0.5842(3) 0.025(2) Uani 1.00 1 d .
C86 C -0.1466(5) 0.5549(5) 0.5448(3) 0.036(3) Uani 1.00 1 d .
C87 C -0.1407(5) 0.5270(5) 0.5034(4) 0.040(3) Uani 1.00 1 d .
C88 C -0.0892(5) 0.4953(4) 0.5022(4) 0.039(3) Uani 1.00 1 d .
C89 C -0.0453(5) 0.4883(5) 0.5404(4) 0.034(3) Uani 1.00 1 d .
C90 C -0.0524(4) 0.5144(4) 0.5807(3) 0.026(2) Uani 1.00 1 d .
C91 C 0.0352(4) 0.6039(4) 0.6560(3) 0.021(2) Uani 1.00 1 d .
C92 C 0.0253(4) 0.6391(5) 0.6155(3) 0.030(3) Uani 1.00 1 d .
C93 C 0.0655(4) 0.6363(5) 0.5863(3) 0.035(3) Uani 1.00 1 d .
C94 C 0.1166(4) 0.6017(5) 0.5972(3) 0.034(3) Uani 1.00 1 d .
C95 C 0.1267(4) 0.5680(4) 0.6368(3) 0.032(3) Uani 1.00 1 d .
C96 C 0.0867(4) 0.5691(4) 0.6650(3) 0.024(2) Uani 1.00 1 d .
C97 C -0.0029(4) 0.5419(5) 0.7390(3) 0.027(2) Uani 1.00 1 d .
C98 C -0.0024(4) 0.4823(5) 0.7228(4) 0.035(3) Uani 1.00 1 d .
C99 C 0.0073(4) 0.4324(5) 0.7525(4) 0.042(3) Uani 1.00 1 d .
C100 C 0.0177(4) 0.4418(5) 0.7979(4) 0.040(3) Uani 1.00 1 d .
C101 C 0.0185(4) 0.5004(6) 0.8154(4) 0.044(3) Uani 1.00 1 d .
C102 C 0.0089(4) 0.5503(5) 0.7861(3) 0.033(3) Uani 1.00 1 d .
C103 C 0.1225(4) 0.7319(5) 0.6946(4) 0.046(3) Uani 1.00 1 d .
C104 C 0.1274(4) 0.6555(5) 0.7722(3) 0.034(3) Uani 1.00 1 d .
C105 C -0.0426(5) 0.8813(4) 0.7135(4) 0.054(4) Uani 1.00 1 d .
C106 C -0.0275(4) 0.8396(5) 0.8047(3) 0.042(3) Uani 1.00 1 d .
C107 C 0.1095(4) 0.7826(5) 0.7793(3) 0.038(3) Uani 1.00 1 d .
C108 C 0.0710(4) 0.8392(5) 0.7597(3) 0.039(3) Uani 1.00 1 d .
C109 C -0.1475(4) 1.0379(4) 0.5973(3) 0.026(2) Uani 1.00 1 d .
C110 C -0.1660(4) 1.0457(4) 0.5510(3) 0.026(2) Uani 1.00 1 d .
C111 C -0.1815(4) 0.9955(5) 0.5212(3) 0.035(3) Uani 1.00 1 d .
C112 C -0.1789(4) 0.9376(5) 0.5389(4) 0.039(3) Uani 1.00 1 d .
C113 C -0.1608(4) 0.9288(5) 0.5845(4) 0.037(3) Uani 1.00 1 d .
C114 C -0.1457(4) 0.9777(4) 0.6129(3) 0.029(3) Uani 1.00 1 d .
C115 C -0.1859(4) 1.1072(4) 0.6778(3) 0.026(2) Uani 1.00 1 d .
C116 C -0.2360(3) 1.0688(4) 0.6699(3) 0.024(2) Uani 1.00 1 d .
C117 C -0.2779(4) 1.0716(5) 0.6982(4) 0.034(3) Uani 1.00 1 d .
C118 C -0.2698(4) 1.1116(5) 0.7340(3) 0.033(3) Uani 1.00 1 d .
C119 C -0.2210(4) 1.1495(4) 0.7422(3) 0.033(3) Uani 1.00 1 d .
C120 C -0.1791(4) 1.1470(4) 0.7152(3) 0.025(2) Uani 1.00 1 d .
C121 C -0.0475(4) 1.0456(4) 0.7528(3) 0.023(2) Uani 1.00 1 d .
C122 C -0.1002(4) 1.0193(4) 0.7566(3) 0.026(2) Uani 1.00 1 d .
C123 C -0.1103(4) 0.9945(4) 0.7971(3) 0.027(2) Uani 1.00 1 d .
C124 C -0.0639(4) 0.9973(4) 0.8352(3) 0.029(3) Uani 1.00 1 d .
C125 C -0.0096(4) 1.0228(5) 0.8318(3) 0.031(3) Uani 1.00 1 d .
C126 C -0.0010(4) 1.0457(4) 0.7915(3) 0.027(2) Uani 1.00 1 d .
C127 C 0.0253(4) 1.0247(4) 0.6748(3) 0.026(2) Uani 1.00 1 d .
C128 C 0.0141(4) 0.9930(5) 0.6351(4) 0.040(3) Uani 1.00 1 d .
C129 C 0.0561(5) 0.9527(6) 0.6235(4) 0.048(4) Uani 1.00 1 d .
C130 C 0.1111(5) 0.9457(5) 0.6515(5) 0.050(4) Uani 1.00 1 d .
C131 C 0.1252(5) 0.9798(6) 0.6906(4) 0.051(4) Uani 1.00 1 d .
C132 C 0.0830(4) 1.0180(5) 0.7028(4) 0.042(3) Uani 1.00 1 d .
C133 C 0.0959(3) 1.1871(4) 0.7372(3) 0.020(2) Uani 1.00 1 d .
C134 C 0.1101(4) 1.1803(5) 0.7833(3) 0.036(3) Uani 1.00 1 d .
C135 C 0.1685(4) 1.1853(5) 0.8068(3) 0.037(3) Uani 1.00 1 d .
C136 C 0.2136(4) 1.1975(4) 0.7840(4) 0.034(3) Uani 1.00 1 d .
C137 C 0.2007(4) 1.2068(5) 0.7390(3) 0.036(3) Uani 1.00 1 d .
C138 C 0.1411(4) 1.2026(5) 0.7151(3) 0.034(3) Uani 1.00 1 d .
C139 C -0.0380(4) 1.2288(4) 0.7378(3) 0.025(2) Uani 1.00 1 d .
C140 C -0.0428(4) 1.2137(5) 0.7815(3) 0.026(2) Uani 1.00 1 d .
C141 C -0.0782(4) 1.2473(6) 0.8048(3) 0.042(3) Uani 1.00 1 d .
C142 C -0.1100(4) 1.2963(5) 0.7845(4) 0.044(3) Uani 1.00 1 d .
C143 C -0.1066(4) 1.3130(6) 0.7409(4) 0.046(3) Uani 1.00 1 d .
C144 C -0.0700(4) 1.2796(4) 0.7180(3) 0.027(2) Uani 1.00 1 d .
C145 C 0.0277(4) 1.2869(5) 0.6178(3) 0.028(2) Uani 1.00 1 d .
C146 C 0.0477(4) 1.3266(4) 0.6538(3) 0.029(2) Uani 1.00 1 d .
C147 C 0.0750(5) 1.3814(5) 0.6463(4) 0.039(3) Uani 1.00 1 d .
C148 C 0.0829(4) 1.3973(5) 0.6038(4) 0.037(3) Uani 1.00 1 d .
C149 C 0.0655(4) 1.3575(4) 0.5686(4) 0.036(3) Uani 1.00 1 d .
C150 C 0.0383(4) 1.3026(5) 0.5745(3) 0.032(3) Uani 1.00 1 d .
C151 C 0.0137(4) 1.1524(4) 0.5858(3) 0.022(2) Uani 1.00 1 d .
C152 C 0.0735(5) 1.1402(5) 0.5898(4) 0.043(3) Uani 1.00 1 d .
C153 C 0.0933(5) 1.1002(6) 0.5611(4) 0.047(3) Uani 1.00 1 d .
C154 C 0.0547(5) 1.0708(4) 0.5260(4) 0.036(3) Uani 1.00 1 d .
C155 C -0.0061(4) 1.0832(5) 0.5207(3) 0.035(3) Uani 1.00 1 d .
C156 C -0.0258(4) 1.1236(4) 0.5505(3) 0.023(2) Uani 1.00 1 d .
C157 C -0.1022(5) 1.3766(4) 0.6109(4) 0.048(3) Uani 1.00 1 d .
C158 C -0.1128(5) 1.3219(6) 0.5239(4) 0.054(4) Uani 1.00 1 d .
C159 C -0.2751(4) 1.1485(4) 0.5576(3) 0.035(3) Uani 1.00 1 d .
C160 C -0.2718(4) 1.2337(5) 0.6300(3) 0.040(3) Uani 1.00 1 d .
C161 C -0.2130(4) 1.3316(5) 0.5651(4) 0.042(3) Uani 1.00 1 d .
C162 C -0.2521(4) 1.2772(4) 0.5463(3) 0.036(3) Uani 1.00 1 d .
H1 H 0.4169 0.5404 1.0201 0.031 Uiso 1.00 1 c R
H2 H 0.4860 0.5399 0.9723 0.036 Uiso 1.00 1 c R
H3 H 0.4754 0.6115 0.9131 0.045 Uiso 1.00 1 c R
H4 H 0.3905 0.6737 0.8968 0.043 Uiso 1.00 1 c R
H5 H 0.3229 0.6727 0.9460 0.034 Uiso 1.00 1 c R
H6 H 0.3141 0.4752 1.0196 0.032 Uiso 1.00 1 c R
H7 H 0.3334 0.3891 1.0665 0.042 Uiso 1.00 1 c R
H8 H 0.3502 0.4014 1.1441 0.045 Uiso 1.00 1 c R
H9 H 0.3568 0.4984 1.1762 0.038 Uiso 1.00 1 c R
H10 H 0.3395 0.5840 1.1298 0.031 Uiso 1.00 1 c R
H11 H 0.0913 0.5320 0.9351 0.073 Uiso 1.00 1 c R
H12 H 0.0208 0.4654 0.9552 0.091 Uiso 1.00 1 c R
H13 H 0.0431 0.4145 1.0247 0.087 Uiso 1.00 1 c R
H14 H 0.1298 0.4384 1.0766 0.073 Uiso 1.00 1 c R
H15 H 0.2010 0.5052 1.0562 0.037 Uiso 1.00 1 c R
H16 H 0.1402 0.5693 0.8767 0.032 Uiso 1.00 1 c R
H17 H 0.1515 0.5241 0.8094 0.032 Uiso 1.00 1 c R
H18 H 0.2413 0.4779 0.8035 0.032 Uiso 1.00 1 c R
H19 H 0.3191 0.4748 0.8676 0.036 Uiso 1.00 1 c R
H20 H 0.3071 0.5146 0.9360 0.028 Uiso 1.00 1 c R
H21 H 0.2443 0.7891 0.9795 0.038 Uiso 1.00 1 c R
H22 H 0.3064 0.8470 0.9416 0.055 Uiso 1.00 1 c R
H23 H 0.3123 0.8174 0.8675 0.061 Uiso 1.00 1 c R
H24 H 0.2558 0.7380 0.8328 0.052 Uiso 1.00 1 c R
H25 H 0.1991 0.6792 0.8727 0.042 Uiso 1.00 1 c R
H26 H 0.0410 0.6867 0.9840 0.067 Uiso 1.00 1 c R
H27 H -0.0561 0.7026 0.9427 0.083 Uiso 1.00 1 c R
H28 H -0.0769 0.6999 0.8666 0.044 Uiso 1.00 1 c R
H29 H 0.0024 0.6946 0.8265 0.052 Uiso 1.00 1 c R
H30 H 0.1004 0.6872 0.8696 0.053 Uiso 1.00 1 c R
H31 H 0.1563 0.7791 1.1190 0.031 Uiso 1.00 1 c R
H32 H 0.1089 0.8722 1.1297 0.045 Uiso 1.00 1 c R
H33 H 0.0728 0.9359 1.0669 0.042 Uiso 1.00 1 c R
H34 H 0.0850 0.9067 0.9958 0.038 Uiso 1.00 1 c R
H35 H 0.1300 0.8135 0.9851 0.031 Uiso 1.00 1 c R
H36 H 0.2399 0.6195 1.1157 0.033 Uiso 1.00 1 c R
H37 H 0.2005 0.5519 1.1632 0.043 Uiso 1.00 1 c R
H38 H 0.0993 0.5479 1.1594 0.041 Uiso 1.00 1 c R
H39 H 0.0343 0.6063 1.1067 0.041 Uiso 1.00 1 c R
H40 H 0.0730 0.6745 1.0593 0.036 Uiso 1.00 1 c R
H41 H 0.2546 0.8400 1.1384 0.054 Uiso 1.00 1 c R
H42 H 0.3192 0.8642 1.1553 0.054 Uiso 1.00 1 c R
H43 H 0.3049 0.7956 1.1610 0.054 Uiso 1.00 1 c R
H44 H 0.3066 0.8949 1.0361 0.048 Uiso 1.00 1 c R
H45 H 0.2687 0.9100 1.0718 0.048 Uiso 1.00 1 c R
H46 H 0.2441 0.8655 1.0323 0.048 Uiso 1.00 1 c R
H47 H 0.4558 0.6972 1.0159 0.040 Uiso 1.00 1 c R
H48 H 0.4856 0.7529 1.0435 0.040 Uiso 1.00 1 c R
H49 H 0.4247 0.7606 1.0100 0.040 Uiso 1.00 1 c R
H50 H 0.4607 0.6566 1.1354 0.038 Uiso 1.00 1 c R
H51 H 0.4902 0.6502 1.0937 0.038 Uiso 1.00 1 c R
H52 H 0.4319 0.6148 1.0952 0.038 Uiso 1.00 1 c R
H53 H 0.4028 0.8457 1.0690 0.045 Uiso 1.00 1 c R
H54 H 0.4006 0.8685 1.1174 0.045 Uiso 1.00 1 c R
H55 H 0.4230 0.7701 1.1453 0.035 Uiso 1.00 1 c R
H56 H 0.4724 0.7885 1.1195 0.035 Uiso 1.00 1 c R
H57 H -0.1845 0.8226 0.6552 0.040 Uiso 1.00 1 c R
H58 H -0.2352 0.9128 0.6657 0.041 Uiso 1.00 1 c R
H59 H -0.2509 0.9382 0.7364 0.044 Uiso 1.00 1 c R
H60 H -0.2201 0.8716 0.7976 0.039 Uiso 1.00 1 c R
H61 H -0.1703 0.7808 0.7872 0.038 Uiso 1.00 1 c R
H62 H -0.2510 0.6696 0.7182 0.036 Uiso 1.00 1 c R
H63 H -0.2945 0.6077 0.7637 0.056 Uiso 1.00 1 c R
H64 H -0.2353 0.5551 0.8239 0.049 Uiso 1.00 1 c R
H65 H -0.1316 0.5659 0.8373 0.037 Uiso 1.00 1 c R
H66 H -0.0875 0.6314 0.7918 0.027 Uiso 1.00 1 c R
H67 H -0.2681 0.7624 0.6236 0.078 Uiso 1.00 1 c R
H68 H -0.3702 0.7628 0.5902 0.089 Uiso 1.00 1 c R
H69 H -0.4110 0.6837 0.5446 0.056 Uiso 1.00 1 c R
H70 H -0.3544 0.5937 0.5458 0.065 Uiso 1.00 1 c R
H71 H -0.2525 0.5939 0.5838 0.074 Uiso 1.00 1 c R
H72 H -0.1635 0.6952 0.5362 0.044 Uiso 1.00 1 c R
H73 H -0.1081 0.7442 0.4908 0.050 Uiso 1.00 1 c R
H74 H -0.0315 0.8119 0.5239 0.046 Uiso 1.00 1 c R
H75 H -0.0120 0.8273 0.6016 0.055 Uiso 1.00 1 c R
H76 H -0.0669 0.7763 0.6466 0.045 Uiso 1.00 1 c R
H77 H -0.1271 0.5232 0.7315 0.038 Uiso 1.00 1 c R
H78 H -0.1882 0.4507 0.7557 0.049 Uiso 1.00 1 c R
H79 H -0.2686 0.4106 0.7057 0.068 Uiso 1.00 1 c R
H80 H -0.2773 0.4243 0.6293 0.072 Uiso 1.00 1 c R
H81 H -0.2149 0.4961 0.6031 0.052 Uiso 1.00 1 c R
H82 H -0.1809 0.5789 0.5458 0.044 Uiso 1.00 1 c R
H83 H -0.1717 0.5300 0.4771 0.048 Uiso 1.00 1 c R
H84 H -0.0840 0.4778 0.4744 0.048 Uiso 1.00 1 c R
H85 H -0.0102 0.4657 0.5390 0.042 Uiso 1.00 1 c R
H86 H -0.0220 0.5095 0.6072 0.030 Uiso 1.00 1 c R
H87 H -0.0088 0.6648 0.6083 0.035 Uiso 1.00 1 c R
H88 H 0.0570 0.6579 0.5584 0.044 Uiso 1.00 1 c R
H89 H 0.1443 0.6016 0.5777 0.043 Uiso 1.00 1 c R
H90 H 0.1619 0.5438 0.6445 0.039 Uiso 1.00 1 c R
H91 H 0.0940 0.5446 0.6916 0.031 Uiso 1.00 1 c R
H92 H -0.0090 0.4758 0.6909 0.043 Uiso 1.00 1 c R
H93 H 0.0070 0.3921 0.7407 0.051 Uiso 1.00 1 c R
H94 H 0.0246 0.4078 0.8179 0.048 Uiso 1.00 1 c R
H95 H 0.0249 0.5065 0.8473 0.052 Uiso 1.00 1 c R
H96 H 0.0108 0.5905 0.7982 0.038 Uiso 1.00 1 c R
H97 H 0.1290 0.6942 0.6808 0.057 Uiso 1.00 1 c R
H98 H 0.1597 0.7515 0.7055 0.056 Uiso 1.00 1 c R
H99 H 0.0980 0.7575 0.6729 0.057 Uiso 1.00 1 c R
H100 H 0.1353 0.6642 0.8037 0.040 Uiso 1.00 1 c R
H101 H 0.1641 0.6507 0.7625 0.040 Uiso 1.00 1 c R
H102 H 0.1048 0.6188 0.7665 0.040 Uiso 1.00 1 c R
H103 H -0.0152 0.8955 0.6960 0.062 Uiso 1.00 1 c R
H104 H -0.0525 0.9139 0.7314 0.062 Uiso 1.00 1 c R
H105 H -0.0778 0.8669 0.6938 0.062 Uiso 1.00 1 c R
H106 H -0.0686 0.8502 0.8003 0.050 Uiso 1.00 1 c R
H107 H -0.0037 0.8735 0.8171 0.050 Uiso 1.00 1 c R
H108 H -0.0196 0.8059 0.8249 0.050 Uiso 1.00 1 c R
H109 H 0.1027 0.7740 0.8088 0.045 Uiso 1.00 1 c R
H110 H 0.1508 0.7902 0.7811 0.045 Uiso 1.00 1 c R
H111 H 0.0805 0.8498 0.7315 0.045 Uiso 1.00 1 c R
H112 H 0.0794 0.8728 0.7800 0.045 Uiso 1.00 1 c R
H113 H -0.1680 1.0859 0.5387 0.033 Uiso 1.00 1 c R
H114 H -0.1940 1.0018 0.4894 0.042 Uiso 1.00 1 c R
H115 H -0.1896 0.9037 0.5192 0.048 Uiso 1.00 1 c R
H116 H -0.1585 0.8885 0.5966 0.045 Uiso 1.00 1 c R
H117 H -0.1337 0.9709 0.6446 0.036 Uiso 1.00 1 c R
H118 H -0.2414 1.0405 0.6455 0.029 Uiso 1.00 1 c R
H119 H -0.3119 1.0456 0.6925 0.042 Uiso 1.00 1 c R
H120 H -0.2977 1.1131 0.7534 0.041 Uiso 1.00 1 c R
H121 H -0.2159 1.1780 0.7665 0.040 Uiso 1.00 1 c R
H122 H -0.1447 1.1724 0.7220 0.029 Uiso 1.00 1 c R
H123 H -0.1314 1.0178 0.7304 0.032 Uiso 1.00 1 c R
H124 H -0.1475 0.9761 0.7987 0.034 Uiso 1.00 1 c R
H125 H -0.0698 0.9825 0.8636 0.037 Uiso 1.00 1 c R
H126 H 0.0223 1.0235 0.8575 0.036 Uiso 1.00 1 c R
H127 H 0.0367 1.0622 0.7893 0.032 Uiso 1.00 1 c R
H128 H -0.0234 0.9981 0.6150 0.049 Uiso 1.00 1 c R
H129 H 0.0464 0.9297 0.5962 0.061 Uiso 1.00 1 c R
H130 H 0.1395 0.9182 0.6437 0.063 Uiso 1.00 1 c R
H131 H 0.1636 0.9766 0.7097 0.062 Uiso 1.00 1 c R
H132 H 0.0925 1.0412 0.7300 0.050 Uiso 1.00 1 c R
H133 H 0.0794 1.1717 0.7993 0.043 Uiso 1.00 1 c R
H134 H 0.1775 1.1805 0.8388 0.044 Uiso 1.00 1 c R
H135 H 0.2539 1.1992 0.8001 0.040 Uiso 1.00 1 c R
H136 H 0.2316 1.2157 0.7232 0.043 Uiso 1.00 1 c R
H137 H 0.1316 1.2111 0.6835 0.042 Uiso 1.00 1 c R
H138 H -0.0216 1.1791 0.7955 0.032 Uiso 1.00 1 c R
H139 H -0.0807 1.2362 0.8348 0.049 Uiso 1.00 1 c R
H140 H -0.1340 1.3193 0.8006 0.055 Uiso 1.00 1 c R
H141 H -0.1293 1.3466 0.7267 0.056 Uiso 1.00 1 c R
H142 H -0.0661 1.2920 0.6885 0.035 Uiso 1.00 1 c R
H143 H 0.0416 1.3164 0.6832 0.036 Uiso 1.00 1 c R
H144 H 0.0893 1.4079 0.6711 0.047 Uiso 1.00 1 c R
H145 H 0.1003 1.4355 0.5988 0.046 Uiso 1.00 1 c R
H146 H 0.0725 1.3678 0.5395 0.046 Uiso 1.00 1 c R
H147 H 0.0265 1.2752 0.5498 0.039 Uiso 1.00 1 c R
H148 H 0.1013 1.1591 0.6136 0.050 Uiso 1.00 1 c R
H149 H 0.1350 1.0930 0.5651 0.056 Uiso 1.00 1 c R
H150 H 0.0688 1.0430 0.5063 0.044 Uiso 1.00 1 c R
H151 H -0.0341 1.0650 0.4966 0.042 Uiso 1.00 1 c R
H152 H -0.0673 1.1316 0.5471 0.029 Uiso 1.00 1 c R
H153 H -0.1310 1.3937 0.6260 0.055 Uiso 1.00 1 c R
H154 H -0.0909 1.4064 0.5913 0.056 Uiso 1.00 1 c R
H155 H -0.0681 1.3642 0.6327 0.056 Uiso 1.00 1 c R
H156 H -0.0713 1.3307 0.5286 0.064 Uiso 1.00 1 c R
H157 H -0.1349 1.3550 0.5082 0.064 Uiso 1.00 1 c R
H158 H -0.1212 1.2857 0.5063 0.064 Uiso 1.00 1 c R
H159 H -0.2806 1.1540 0.5257 0.041 Uiso 1.00 1 c R
H160 H -0.3129 1.1468 0.5659 0.041 Uiso 1.00 1 c R
H161 H -0.2540 1.1114 0.5660 0.041 Uiso 1.00 1 c R
H162 H -0.2798 1.1978 0.6454 0.047 Uiso 1.00 1 c R
H163 H -0.3084 1.2529 0.6165 0.047 Uiso 1.00 1 c R
H164 H -0.2483 1.2611 0.6510 0.047 Uiso 1.00 1 c R
H165 H -0.2246 1.3444 0.5922 0.048 Uiso 1.00 1 c R
H166 H -0.2190 1.3642 0.5438 0.048 Uiso 1.00 1 c R
H167 H -0.2437 1.2661 0.5178 0.040 Uiso 1.00 1 c R
H168 H -0.2934 1.2865 0.5427 0.040 Uiso 1.00 1 c R

loop_
_atom_site_aniso_label
_atom_site_aniso_U_11
_atom_site_aniso_U_22
_atom_site_aniso_U_33
_atom_site_aniso_U_12
_atom_site_aniso_U_13
_atom_site_aniso_U_23
Pd1 0.0185(3) 0.0145(4) 0.0163(3) 0.0008(2) 0.0030(2) -0.0016(3)
Pd2 0.0239(3) 0.0175(4) 0.0177(4) 0.0016(2) 0.0045(2) -0.0018(3)
Pd3 0.0245(3) 0.0176(4) 0.0185(4) -0.0028(2) 0.0031(2) 0.0023(3)
Ge1 0.0203(5) 0.0139(5) 0.0179(5) 0.0015(3) 0.0047(3) -0.0006(4)
Ge2 0.0197(5) 0.0168(5) 0.0181(5) -0.0002(3) 0.0054(3) -0.0007(4)
Ge3 0.0192(4) 0.0179(5) 0.0164(5) 0.0016(4) 0.0048(3) -0.0003(4)
Ge4 0.0200(5) 0.0151(5) 0.0159(5) 0.0037(4) 0.0065(3) 0.0012(4)
Ge5 0.0244(5) 0.0188(5) 0.0186(5) 0.0041(4) 0.0068(3) 0.0003(4)
Ge6 0.0267(5) 0.0197(5) 0.0187(5) 0.0031(4) 0.0064(4) 0.0006(4)
Ge7 0.0257(5) 0.0179(5) 0.0184(5) 0.0020(4) 0.0064(4) 0.0001(4)
Ge8 0.0240(5) 0.0172(5) 0.0190(5) 0.0013(4) 0.0055(4) 0.0002(4)
Ge9 0.0243(5) 0.0169(5) 0.0194(5) -0.0025(4) 0.0050(4) 0.0008(4)
Ge10 0.0242(5) 0.0170(5) 0.0207(5) -0.0022(4) 0.0074(4) 0.0023(4)
Ge11 0.0242(5) 0.0185(5) 0.0182(5) -0.0024(4) 0.0080(4) -0.0000(4)
Ge12 0.0254(5) 0.0188(5) 0.0170(5) -0.0044(4) 0.0076(3) -0.0002(4)
P1 0.0304(14) 0.0163(14) 0.0304(16) 0.0047(10) -0.0013(11) -0.0045(12)
P2 0.0201(12) 0.0203(15) 0.0242(14) -0.0004(10) 0.0020(9) -0.0055(12)
P3 0.0236(13) 0.0287(16) 0.0248(14) -0.0035(11) 0.0019(10) -0.0053(12)
P4 0.0314(14) 0.0231(14) 0.0307(16) -0.0012(11) 0.0016(11) -0.0089(13)
P5 0.0328(15) 0.0239(15) 0.0340(17) 0.0000(11) 0.0006(11) 0.0108(13)
P6 0.0298(14) 0.0228(15) 0.0264(14) 0.0013(11) 0.0028(10) 0.0018(12)
C1 0.024(4) 0.018(5) 0.013(5) 0.003(3) 0.000(3) -0.000(4)
C2 0.023(5) 0.020(5) 0.035(6) -0.006(4) 0.011(4) -0.009(4)
C3 0.018(5) 0.037(6) 0.036(6) 0.004(4) 0.008(4) -0.006(5)
C4 0.026(5) 0.044(7) 0.043(7) -0.010(4) 0.019(4) -0.016(6)
C5 0.038(6) 0.050(7) 0.019(6) -0.006(5) 0.001(4) 0.001(5)
C6 0.029(5) 0.027(6) 0.029(6) 0.002(4) 0.007(4) -0.005(5)
C7 0.027(5) 0.006(4) 0.033(6) -0.000(3) 0.011(4) 0.003(4)
C8 0.021(5) 0.030(6) 0.030(6) 0.002(4) 0.006(4) 0.011(5)
C9 0.035(6) 0.030(6) 0.041(7) -0.004(4) 0.011(4) -0.006(5)
C10 0.046(6) 0.026(6) 0.041(7) 0.000(4) -0.000(5) 0.016(5)
C11 0.036(5) 0.037(6) 0.023(6) 0.003(4) 0.009(4) -0.001(5)
C12 0.022(5) 0.032(6) 0.022(6) 0.012(4) 0.005(4) 0.005(4)
C13 0.033(5) 0.019(5) 0.032(6) 0.002(4) 0.011(4) -0.005(5)
C14 0.044(7) 0.089(11) 0.050(9) -0.042(7) 0.003(6) -0.015(8)
C15 0.072(10) 0.103(13) 0.053(10) -0.064(9) 0.019(7) -0.037(9)
C16 0.055(9) 0.059(10) 0.103(14) -0.030(7) 0.044(9) -0.015(9)
C17 0.082(10) 0.022(6) 0.078(11) 0.010(6) 0.057(8) 0.021(6)
C18 0.033(5) 0.025(6) 0.036(6) 0.002(4) 0.017(4) 0.007(5)
C19 0.022(4) 0.022(5) 0.008(5) -0.002(3) 0.002(3) -0.003(4)
C20 0.022(5) 0.035(6) 0.024(6) 0.011(4) -0.005(4) -0.015(5)
C21 0.030(5) 0.028(6) 0.022(6) -0.005(4) -0.006(4) -0.008(4)
C22 0.036(5) 0.023(5) 0.022(6) -0.010(4) 0.016(4) -0.011(4)
C23 0.030(5) 0.026(6) 0.035(6) 0.005(4) 0.016(4) 0.006(5)
C24 0.024(5) 0.022(5) 0.025(6) 0.006(3) 0.006(4) 0.002(4)
C25 0.012(4) 0.028(6) 0.028(5) 0.010(3) 0.013(3) 0.013(4)
C26 0.033(5) 0.025(6) 0.035(6) -0.007(4) 0.011(4) 0.002(5)
C27 0.044(7) 0.021(6) 0.074(10) -0.008(4) 0.013(6) 0.015(6)
C28 0.043(7) 0.052(9) 0.059(9) 0.014(6) 0.022(6) 0.025(7)
C29 0.045(7) 0.046(7) 0.038(7) 0.004(5) 0.030(5) 0.004(6)
C30 0.031(5) 0.047(7) 0.026(6) 0.000(5) 0.006(4) 0.003(5)
C31 0.027(5) 0.027(6) 0.021(5) 0.003(4) 0.003(3) 0.001(4)
C32 0.030(6) 0.115(12) 0.023(6) -0.010(6) -0.002(4) -0.009(7)
C33 0.024(6) 0.144(15) 0.039(7) 0.020(7) 0.008(5) -0.019(9)
C34 0.024(5) 0.055(8) 0.033(6) -0.000(4) 0.002(4) -0.022(6)
C35 0.036(6) 0.063(8) 0.030(6) 0.010(5) 0.007(4) -0.003(6)
C36 0.041(6) 0.060(8) 0.033(6) 0.014(5) 0.013(5) 0.006(6)
C37 0.024(4) 0.018(5) 0.019(5) 0.007(3) 0.009(3) -0.002(4)
C38 0.027(5) 0.028(6) 0.025(6) -0.000(4) 0.011(4) 0.003(4)
C39 0.019(5) 0.034(7) 0.061(8) -0.007(4) 0.019(5) -0.014(6)
C40 0.028(5) 0.019(6) 0.059(8) 0.002(4) 0.014(5) 0.004(5)
C41 0.034(5) 0.015(5) 0.046(7) 0.013(4) 0.010(4) 0.007(5)
C42 0.027(5) 0.022(5) 0.028(6) 0.008(4) 0.008(4) 0.007(4)
C43 0.022(4) 0.021(5) 0.020(5) -0.001(3) 0.007(3) 0.000(4)
C44 0.026(5) 0.018(5) 0.037(6) 0.003(4) 0.008(4) 0.005(4)
C45 0.040(6) 0.025(6) 0.043(7) 0.006(4) 0.021(5) 0.015(5)
C46 0.035(6) 0.041(7) 0.026(6) 0.002(4) 0.014(4) 0.012(5)
C47 0.022(5) 0.039(6) 0.042(7) -0.005(4) 0.016(4) -0.012(5)
C48 0.019(5) 0.049(7) 0.022(5) -0.000(4) 0.005(3) 0.002(5)
C49 0.048(7) 0.051(8) 0.036(7) 0.006(5) 0.000(5) -0.012(6)
C50 0.035(6) 0.043(7) 0.041(7) -0.001(5) -0.009(5) -0.016(6)
C51 0.035(6) 0.043(7) 0.022(5) -0.011(4) 0.009(4) 0.004(5)
C52 0.030(5) 0.034(6) 0.030(6) 0.004(4) 0.004(4) 0.004(5)
C53 0.038(6) 0.025(6) 0.049(7) -0.006(4) 0.005(5) -0.003(5)
C54 0.028(5) 0.024(5) 0.036(6) -0.001(4) -0.003(4) -0.009(5)
C55 0.018(4) 0.021(5) 0.035(6) 0.006(3) 0.001(3) 0.000(4)
C56 0.036(5) 0.031(6) 0.034(6) 0.012(4) 0.010(4) -0.008(5)
C57 0.041(6) 0.021(5) 0.041(7) 0.004(4) 0.009(5) 0.013(5)
C58 0.020(5) 0.028(6) 0.061(8) -0.001(4) 0.016(5) -0.008(5)
C59 0.050(6) 0.020(5) 0.028(6) -0.003(4) 0.017(4) -0.003(4)
C60 0.039(6) 0.017(5) 0.039(6) -0.001(4) 0.023(4) -0.005(4)
C61 0.028(5) 0.024(5) 0.016(5) 0.003(4) 0.008(3) -0.007(4)
C62 0.026(5) 0.022(5) 0.041(6) 0.006(4) -0.002(4) 0.007(5)
C63 0.036(6) 0.032(7) 0.072(9) -0.002(5) 0.020(6) -0.010(7)
C64 0.049(7) 0.015(5) 0.058(8) -0.015(4) 0.025(5) -0.013(5)
C65 0.051(6) 0.020(5) 0.023(6) -0.000(4) 0.006(4) 0.001(4)
C66 0.018(4) 0.027(5) 0.021(5) -0.006(3) 0.004(3) -0.005(4)
C67 0.042(6) 0.030(6) 0.016(5) 0.010(4) 0.006(4) 0.001(4)
C68 0.055(8) 0.051(8) 0.089(11) 0.030(6) -0.038(7) -0.038(8)
C69 0.052(8) 0.074(10) 0.095(12) 0.036(7) -0.031(7) -0.048(9)
C70 0.027(6) 0.060(8) 0.053(8) 0.022(5) -0.008(5) -0.019(7)
C71 0.022(5) 0.062(9) 0.079(10) 0.001(5) -0.002(5) -0.005(7)
C72 0.033(6) 0.059(9) 0.095(11) 0.010(6) 0.015(6) -0.016(8)
C73 0.029(5) 0.011(4) 0.020(5) 0.000(3) 0.003(3) 0.010(4)
C74 0.046(6) 0.051(7) 0.014(5) -0.013(5) 0.001(4) 0.004(5)
C75 0.036(6) 0.061(8) 0.029(6) -0.007(5) 0.015(4) 0.001(6)
C76 0.037(6) 0.049(7) 0.029(6) -0.004(5) 0.015(4) 0.016(5)
C77 0.057(7) 0.037(7) 0.044(7) -0.018(5) 0.007(5) 0.013(6)
C78 0.061(7) 0.030(6) 0.021(6) -0.000(5) 0.004(5) 0.005(4)
C79 0.035(5) 0.027(6) 0.022(5) 0.004(4) 0.010(4) -0.002(4)
C80 0.028(5) 0.043(7) 0.025(5) 0.001(4) 0.007(4) 0.007(5)
C81 0.052(7) 0.034(6) 0.037(7) 0.012(5) 0.023(5) 0.003(5)
C82 0.072(9) 0.047(8) 0.051(8) -0.034(6) 0.038(7) -0.009(6)
C83 0.050(8) 0.043(8) 0.087(12) -0.028(6) 0.014(7) -0.000(7)
C84 0.039(6) 0.056(8) 0.036(7) -0.006(5) 0.004(5) 0.004(6)
C85 0.036(5) 0.013(5) 0.026(6) 0.003(3) 0.008(4) 0.004(4)
C86 0.046(6) 0.040(7) 0.024(6) 0.011(5) 0.013(5) -0.008(5)
C87 0.057(7) 0.033(6) 0.029(6) 0.008(5) 0.009(5) 0.000(5)
C88 0.069(8) 0.015(5) 0.037(7) -0.005(5) 0.021(6) 0.002(5)
C89 0.045(6) 0.026(6) 0.034(6) 0.000(4) 0.016(5) -0.007(5)
C90 0.036(5) 0.021(5) 0.018(5) -0.010(4) 0.003(4) -0.010(4)
C91 0.027(5) 0.025(5) 0.012(4) -0.005(3) 0.006(3) -0.009(4)
C92 0.027(5) 0.036(6) 0.025(6) -0.005(4) 0.002(4) -0.002(4)
C93 0.042(6) 0.047(7) 0.020(5) -0.007(5) 0.018(4) 0.002(5)
C94 0.037(6) 0.045(7) 0.025(5) -0.010(4) 0.022(4) -0.010(5)
C95 0.030(5) 0.025(6) 0.042(7) -0.001(4) 0.011(4) -0.014(5)
C96 0.025(5) 0.018(5) 0.034(6) 0.001(3) 0.014(4) -0.006(4)
C97 0.020(5) 0.035(6) 0.027(6) 0.001(4) 0.008(4) 0.006(4)
C98 0.043(6) 0.035(6) 0.029(6) -0.002(5) 0.010(4) 0.001(5)
C99 0.043(6) 0.027(6) 0.058(8) 0.011(5) 0.012(5) 0.025(6)
C100 0.033(6) 0.049(8) 0.039(7) 0.003(5) 0.008(5) 0.020(6)
C101 0.037(6) 0.068(9) 0.025(6) -0.001(6) -0.000(4) 0.012(6)
C102 0.019(5) 0.045(7) 0.030(6) 0.003(4) -0.003(4) -0.001(5)
C103 0.039(6) 0.046(8) 0.057(8) -0.014(5) 0.017(5) -0.004(6)
C104 0.022(5) 0.040(6) 0.039(6) 0.005(4) -0.001(4) -0.013(5)
C105 0.060(8) 0.007(5) 0.089(10) 0.000(5) -0.003(7) 0.015(6)
C106 0.034(6) 0.045(7) 0.045(7) 0.004(5) 0.006(5) -0.018(6)
C107 0.028(5) 0.045(7) 0.040(6) -0.003(5) 0.008(4) -0.012(6)
C108 0.047(6) 0.029(6) 0.035(6) 0.000(5) -0.006(5) -0.011(5)
C109 0.031(5) 0.022(5) 0.026(6) -0.013(4) 0.011(4) -0.004(4)
C110 0.035(5) 0.017(5) 0.032(6) 0.004(4) 0.018(4) -0.004(4)
C111 0.034(5) 0.055(8) 0.016(5) -0.002(5) 0.002(4) -0.016(5)
C112 0.044(6) 0.041(7) 0.036(7) -0.015(5) 0.018(5) -0.015(6)
C113 0.046(6) 0.021(6) 0.046(7) -0.006(4) 0.013(5) -0.006(5)
C114 0.045(6) 0.012(5) 0.034(6) -0.008(4) 0.014(4) -0.004(4)
C115 0.029(5) 0.015(5) 0.035(6) 0.006(3) 0.010(4) 0.005(4)
C116 0.019(4) 0.028(5) 0.025(5) 0.005(3) 0.005(3) -0.001(4)
C117 0.019(5) 0.036(6) 0.050(7) 0.006(4) 0.015(4) 0.016(5)
C118 0.029(5) 0.039(6) 0.035(6) 0.005(4) 0.014(4) -0.002(5)
C119 0.038(6) 0.025(6) 0.038(7) 0.007(4) 0.015(4) 0.005(5)
C120 0.021(5) 0.030(6) 0.021(5) 0.008(4) 0.002(3) -0.009(4)
C121 0.035(5) 0.015(5) 0.020(5) 0.001(3) 0.009(4) 0.008(4)
C122 0.021(5) 0.025(5) 0.033(6) 0.000(3) 0.009(4) -0.004(4)
C123 0.037(5) 0.029(5) 0.019(5) -0.001(4) 0.019(4) 0.009(4)
C124 0.044(6) 0.023(5) 0.025(6) 0.003(4) 0.017(4) 0.005(4)
C125 0.031(5) 0.039(6) 0.020(5) -0.006(4) 0.001(4) -0.008(5)
C126 0.024(5) 0.027(5) 0.028(6) -0.005(4) 0.001(4) -0.005(4)
C127 0.040(6) 0.022(5) 0.019(5) 0.009(4) 0.013(4) 0.012(4)
C128 0.030(6) 0.041(7) 0.053(8) 0.000(5) 0.016(5) -0.006(6)
C129 0.040(7) 0.061(9) 0.053(9) -0.005(5) 0.029(6) -0.020(7)
C130 0.048(7) 0.029(7) 0.081(11) 0.014(5) 0.030(7) -0.001(7)
C131 0.030(6) 0.060(8) 0.066(9) 0.024(5) 0.014(6) -0.001(7)
C132 0.030(6) 0.062(8) 0.032(6) 0.014(5) 0.005(4) -0.002(6)
C133 0.009(4) 0.025(5) 0.022(5) -0.000(3) -0.006(3) -0.001(4)
C134 0.027(5) 0.048(7) 0.033(6) -0.005(4) 0.009(4) 0.020(5)
C135 0.028(5) 0.055(7) 0.027(6) -0.009(5) -0.001(4) 0.007(5)
C136 0.026(5) 0.031(6) 0.044(7) 0.000(4) 0.005(4) 0.008(5)
C137 0.018(5) 0.045(7) 0.046(7) -0.004(4) 0.010(4) -0.010(5)
C138 0.025(5) 0.052(7) 0.027(6) 0.003(4) 0.010(4) -0.007(5)
C139 0.026(5) 0.025(5) 0.022(5) -0.006(3) 0.003(3) 0.007(4)
C140 0.026(5) 0.037(6) 0.017(5) 0.010(4) 0.006(3) 0.007(5)
C141 0.034(6) 0.072(9) 0.018(6) -0.009(6) 0.001(4) -0.007(6)
C142 0.030(6) 0.047(8) 0.060(8) -0.002(5) 0.020(5) -0.036(7)
C143 0.034(6) 0.063(9) 0.043(7) 0.015(5) 0.011(5) 0.011(7)
C144 0.035(5) 0.016(5) 0.036(6) 0.002(4) 0.019(4) -0.003(4)
C145 0.022(5) 0.033(6) 0.030(5) -0.004(4) 0.009(4) -0.005(5)
C146 0.038(5) 0.020(5) 0.033(6) -0.008(4) 0.014(4) -0.013(4)
C147 0.049(7) 0.031(6) 0.038(7) -0.011(5) 0.010(5) -0.004(5)
C148 0.036(6) 0.024(6) 0.056(8) -0.003(4) 0.017(5) 0.006(5)
C149 0.043(6) 0.027(6) 0.044(7) -0.007(4) 0.027(5) 0.003(5)
C150 0.037(5) 0.036(6) 0.025(6) -0.009(4) 0.011(4) 0.019(5)
C151 0.030(5) 0.022(5) 0.017(5) -0.002(4) 0.012(3) -0.001(4)
C152 0.034(6) 0.049(8) 0.042(7) 0.008(5) 0.000(5) 0.002(6)
C153 0.037(6) 0.058(8) 0.046(7) 0.016(5) 0.007(5) -0.013(6)
C154 0.049(7) 0.022(6) 0.039(7) -0.001(4) 0.012(5) -0.014(5)
C155 0.045(6) 0.031(6) 0.029(6) -0.011(4) 0.007(4) -0.009(5)
C156 0.027(5) 0.026(5) 0.018(5) 0.004(4) 0.010(3) -0.000(4)
C157 0.059(8) 0.014(5) 0.066(9) 0.008(5) -0.003(6) 0.010(5)
C158 0.064(8) 0.051(8) 0.044(8) -0.019(6) 0.003(6) 0.027(6)
C159 0.021(5) 0.037(6) 0.044(7) -0.002(4) 0.001(4) 0.010(5)
C160 0.037(6) 0.045(7) 0.036(6) 0.017(5) 0.002(4) 0.002(5)
C161 0.045(6) 0.021(6) 0.056(8) 0.005(4) -0.005(5) 0.010(5)
C162 0.034(5) 0.032(6) 0.035(6) -0.002(4) -0.006(4) 0.017(5)

loop_
_atom_type_symbol
_atom_type_description
_atom_type_scat_dispersion_real
_atom_type_scat_dispersion_imag
_atom_type_scat_source
C C 0.003 0.002
;
International Tables for Crystallography
(1992, Vol. C, Tables 4.2.6.8 and 6.1.1.4)
;
H H 0.000 0.000
;
International Tables for Crystallography
(1992, Vol. C, Table 6.1.1.4)
;
Ge Ge 0.155 1.800
;
International Tables for Crystallography
(1992, Vol. C, Tables 4.2.6.8 and 6.1.1.4)
;
P P 0.102 0.094
;
International Tables for Crystallography
(1992, Vol. C, Tables 4.2.6.8 and 6.1.1.4)
;
Pd Pd -0.999 1.007
;
International Tables for Crystallography
(1992, Vol. C, Tables 4.2.6.8 and 6.1.1.4)
;

loop_
_geom_angle_atom_site_label_1
_geom_angle_atom_site_label_2
_geom_angle_atom_site_label_3
_geom_angle
Ge1 Pd1 Ge4 88.26(4)
Ge1 Pd1 P1 174.83(9)
Ge1 Pd1 P2 91.54(7)
Ge4 Pd1 P1 95.32(7)
Ge4 Pd1 P2 179.10(8)
P1 Pd1 P2 84.93(9)
Ge5 Pd2 Ge8 87.95(4)
Ge5 Pd2 P3 179.06(8)
Ge5 Pd2 P4 95.77(7)
Ge8 Pd2 P3 91.81(7)
Ge8 Pd2 P4 174.06(9)
P3 Pd2 P4 84.55(9)
Ge9 Pd3 Ge12 87.82(4)
Ge9 Pd3 P5 176.91(9)
Ge9 Pd3 P6 92.69(7)
Ge12 Pd3 P5 94.48(7)
Ge12 Pd3 P6 177.84(8)
P5 Pd3 P6 85.09(9)
Pd1 Ge1 Ge2 116.32(4)
Pd1 Ge1 C1 108.3(2)
Pd1 Ge1 C7 119.0(3)
Ge2 Ge1 C1 100.5(2)
Ge2 Ge1 C7 106.2(2)
C1 Ge1 C7 104.4(4)
Ge1 Ge2 Ge3 97.06(4)
Ge1 Ge2 C13 118.4(3)
Ge1 Ge2 C19 115.4(2)
Ge3 Ge2 C13 108.9(3)
Ge3 Ge2 C19 112.1(2)
C13 Ge2 C19 104.9(4)
Ge2 Ge3 Ge4 97.11(4)
Ge2 Ge3 C25 105.8(2)
Ge2 Ge3 C31 118.3(3)
Ge4 Ge3 C25 106.4(2)
Ge4 Ge3 C31 121.0(3)
C25 Ge3 C31 106.9(4)
Pd1 Ge4 Ge3 105.38(4)
Pd1 Ge4 C37 119.8(2)
Pd1 Ge4 C43 113.8(2)
Ge3 Ge4 C37 106.9(2)
Ge3 Ge4 C43 109.3(2)
C37 Ge4 C43 101.2(4)
Pd2 Ge5 Ge6 107.00(4)
Pd2 Ge5 C55 118.7(2)
Pd2 Ge5 C61 116.4(2)
Ge6 Ge5 C55 108.1(2)
Ge6 Ge5 C61 105.3(2)
C55 Ge5 C61 100.5(4)
Ge5 Ge6 Ge7 97.42(5)
Ge5 Ge6 C67 121.2(3)
Ge5 Ge6 C73 106.9(2)
Ge7 Ge6 C67 116.1(3)
Ge7 Ge6 C73 106.3(2)
C67 Ge6 C73 107.7(4)
Ge6 Ge7 Ge8 97.63(5)
Ge6 Ge7 C79 111.3(3)
Ge6 Ge7 C85 112.4(2)
Ge8 Ge7 C79 115.9(2)
Ge8 Ge7 C85 114.6(2)
C79 Ge7 C85 105.2(4)
Pd2 Ge8 Ge7 116.81(4)
Pd2 Ge8 C91 109.2(2)
Pd2 Ge8 C97 119.1(3)
Ge7 Ge8 C91 99.7(2)
Ge7 Ge8 C97 105.5(2)
C91 Ge8 C97 104.1(4)
Pd3 Ge9 Ge10 116.31(4)
Pd3 Ge9 C109 118.5(3)
Pd3 Ge9 C115 106.6(2)
Ge10 Ge9 C109 107.6(2)
Ge10 Ge9 C115 101.7(2)
C109 Ge9 C115 104.2(4)
Ge9 Ge10 Ge11 97.06(4)
Ge9 Ge10 C121 114.5(2)
Ge9 Ge10 C127 118.9(2)
Ge11 Ge10 C121 112.1(2)
Ge11 Ge10 C127 107.4(2)
C121 Ge10 C127 106.4(4)
Ge10 Ge11 Ge12 96.42(4)
Ge10 Ge11 C133 117.5(2)
Ge10 Ge11 C139 106.5(3)
Ge12 Ge11 C133 120.3(2)
Ge12 Ge11 C139 107.5(2)
C133 Ge11 C139 107.5(3)
Pd3 Ge12 Ge11 105.93(4)
Pd3 Ge12 C145 119.3(2)
Pd3 Ge12 C151 110.9(2)
Ge11 Ge12 C145 106.9(2)
Ge11 Ge12 C151 110.8(2)
C145 Ge12 C151 102.8(4)
Pd1 P1 C49 118.3(4)
Pd1 P1 C50 122.4(3)
Pd1 P1 C53 106.6(3)
C49 P1 C50 103.1(5)
C49 P1 C53 101.4(5)
C50 P1 C53 101.9(5)
Pd1 P2 C51 118.7(3)
Pd1 P2 C52 122.7(3)
Pd1 P2 C54 105.9(3)
C51 P2 C52 100.9(5)
C51 P2 C54 101.9(5)
C52 P2 C54 104.2(4)
Pd2 P3 C103 118.2(3)
Pd2 P3 C104 120.7(3)
Pd2 P3 C107 106.9(3)
C103 P3 C104 103.9(5)
C103 P3 C107 102.6(5)
C104 P3 C107 102.0(4)
Pd2 P4 C105 121.5(3)
Pd2 P4 C106 118.8(4)
Pd2 P4 C108 107.5(3)
C105 P4 C106 102.9(5)
C105 P4 C108 101.1(5)
C106 P4 C108 102.2(5)
Pd3 P5 C157 123.4(3)
Pd3 P5 C158 117.1(4)
Pd3 P5 C161 106.9(3)
C157 P5 C158 103.9(6)
C157 P5 C161 100.4(5)
C158 P5 C161 101.8(5)
Pd3 P6 C159 122.6(3)
Pd3 P6 C160 117.5(3)
Pd3 P6 C162 106.9(3)
C159 P6 C160 102.8(5)
C159 P6 C162 103.2(4)
C160 P6 C162 101.0(5)
Ge1 C1 C2 123.8(7)
Ge1 C1 C6 118.8(7)
C2 C1 C6 117.4(9)
C1 C2 C3 122.2(9)
C2 C3 C4 118.7(9)
C3 C4 C5 120.3(10)
C4 C5 C6 118.8(10)
C1 C6 C5 122.5(9)
Ge1 C7 C8 119.8(8)
Ge1 C7 C12 123.6(7)
C8 C7 C12 116.6(9)
C7 C8 C9 122.2(10)
C8 C9 C10 118.8(11)
C9 C10 C11 121.2(11)
C10 C11 C12 119.6(10)
C7 C12 C11 121.7(9)
Ge2 C13 C14 118.5(9)
Ge2 C13 C18 124.2(7)
C14 C13 C18 117.1(10)
C13 C14 C15 122.1(12)
C14 C15 C16 119.6(12)
C15 C16 C17 119.9(14)
C16 C17 C18 120.4(13)
C13 C18 C17 120.8(10)
Ge2 C19 C20 121.4(7)
Ge2 C19 C24 122.9(6)
C20 C19 C24 115.6(8)
C19 C20 C21 121.7(9)
C20 C21 C22 121.1(8)
C21 C22 C23 118.1(10)
C22 C23 C24 121.4(9)
C19 C24 C23 122.0(8)
Ge3 C25 C26 122.0(8)
Ge3 C25 C30 121.1(7)
C26 C25 C30 116.8(10)
C25 C26 C27 123.7(11)
C26 C27 C28 117.0(10)
C27 C28 C29 120.9(12)
C28 C29 C30 120.4(12)
C25 C30 C29 121.2(10)
Ge3 C31 C32 123.7(7)
Ge3 C31 C36 120.6(8)
C32 C31 C36 115.7(9)
C31 C32 C33 121.4(11)
C32 C33 C34 121.7(12)
C33 C34 C35 120.1(9)
C34 C35 C36 116.4(10)
C31 C36 C35 124.4(11)
Ge4 C37 C38 119.5(6)
Ge4 C37 C42 122.5(7)
C38 C37 C42 117.9(9)
C37 C38 C39 120.7(9)
C38 C39 C40 119.8(11)
C39 C40 C41 119.4(10)
C40 C41 C42 120.9(10)
C37 C42 C41 121.4(10)
Ge4 C43 C44 120.5(7)
Ge4 C43 C48 122.2(7)
C44 C43 C48 117.3(9)
C43 C44 C45 121.1(9)
C44 C45 C46 119.9(9)
C45 C46 C47 121.1(10)
C46 C47 C48 119.3(9)
C43 C48 C47 121.2(9)
P1 C53 C54 110.3(7)
P2 C54 C53 107.1(6)
Ge5 C55 C56 121.3(8)
Ge5 C55 C60 120.8(7)
C56 C55 C60 117.9(9)
C55 C56 C57 120.7(10)
C56 C57 C58 120.5(10)
C57 C58 C59 120.2(10)
C58 C59 C60 119.6(10)
C55 C60 C59 121.0(9)
Ge5 C61 C62 122.7(7)
Ge5 C61 C66 120.5(6)
C62 C61 C66 116.7(9)
C61 C62 C63 123.4(9)
C62 C63 C64 120.1(10)
C63 C64 C65 119.2(11)
C64 C65 C66 120.4(9)
C61 C66 C65 120.1(8)
Ge6 C67 C68 124.4(8)
Ge6 C67 C72 120.5(8)
C68 C67 C72 115.0(10)
C67 C68 C69 124.6(12)
C68 C69 C70 120.2(13)
C69 C70 C71 117.8(10)
C70 C71 C72 119.2(11)
C67 C72 C71 122.1(12)
Ge6 C73 C74 121.6(7)
Ge6 C73 C78 122.9(7)
C74 C73 C78 115.4(9)
C73 C74 C75 123.5(10)
C74 C75 C76 118.8(10)
C75 C76 C77 119.5(11)
C76 C77 C78 120.9(10)
C73 C78 C77 122.0(10)
Ge7 C79 C80 123.9(7)
Ge7 C79 C84 120.9(8)
C80 C79 C84 115.2(10)
C79 C80 C81 121.8(9)
C80 C81 C82 120.5(11)
C81 C82 C83 120.7(13)
C82 C83 C84 119.0(11)
C79 C84 C83 122.2(11)
Ge7 C85 C86 120.6(8)
Ge7 C85 C90 122.3(7)
C86 C85 C90 117.0(10)
C85 C86 C87 121.4(10)
C86 C87 C88 118.6(10)
C87 C88 C89 121.1(11)
C88 C89 C90 119.6(10)
C85 C90 C89 122.2(8)
Ge8 C91 C92 118.3(7)
Ge8 C91 C96 125.1(7)
C92 C91 C96 116.5(9)
C91 C92 C93 120.5(9)
C92 C93 C94 120.7(10)
C93 C94 C95 118.9(10)
C94 C95 C96 120.8(9)
C91 C96 C95 122.5(9)
Ge8 C97 C98 120.4(8)
Ge8 C97 C102 121.9(8)
C98 C97 C102 117.7(10)
C97 C98 C99 121.0(10)
C98 C99 C100 120.0(11)
C99 C100 C101 120.7(11)
C100 C101 C102 119.6(11)
C97 C102 C101 120.9(10)
P3 C107 C108 107.8(6)
P4 C108 C107 109.5(7)
Ge9 C109 C110 122.1(7)
Ge9 C109 C114 121.9(7)
C110 C109 C114 116.0(9)
C109 C110 C111 121.9(9)
C110 C111 C112 118.9(10)
C111 C112 C113 120.2(11)
C112 C113 C114 120.3(10)
C109 C114 C113 122.6(10)
Ge9 C115 C116 123.7(7)
Ge9 C115 C120 119.1(7)
C116 C115 C120 117.2(9)
C115 C116 C117 120.4(9)
C116 C117 C118 120.4(9)
C117 C118 C119 120.0(10)
C118 C119 C120 120.5(10)
C115 C120 C119 121.4(9)
Ge10 C121 C122 122.7(7)
Ge10 C121 C126 119.7(7)
C122 C121 C126 117.5(9)
C121 C122 C123 123.1(8)
C122 C123 C124 117.8(9)
C123 C124 C125 119.9(10)
C124 C125 C126 120.7(9)
C121 C126 C125 120.9(9)
Ge10 C127 C128 123.9(7)
Ge10 C127 C132 119.2(7)
C128 C127 C132 116.9(10)
C127 C128 C129 121.8(10)
C128 C129 C130 120.3(12)
C129 C130 C131 119.4(12)
C130 C131 C132 120.1(10)
C127 C132 C131 121.3(10)
Ge11 C133 C134 120.2(7)
Ge11 C133 C138 121.6(6)
C134 C133 C138 118.0(8)
C133 C134 C135 121.1(10)
C134 C135 C136 120.2(10)
C135 C136 C137 120.0(9)
C136 C137 C138 119.7(10)
C133 C138 C137 120.8(9)
Ge11 C139 C140 122.1(7)
Ge11 C139 C144 120.5(8)
C140 C139 C144 117.4(9)
C139 C140 C141 121.7(9)
C140 C141 C142 120.1(11)
C141 C142 C143 120.3(12)
C142 C143 C144 119.3(11)
C139 C144 C143 121.3(10)
Ge12 C145 C146 122.2(8)
Ge12 C145 C150 119.3(7)
C146 C145 C150 118.5(9)
C145 C146 C147 119.8(10)
C146 C147 C148 121.3(10)
C147 C148 C149 119.3(10)
C148 C149 C150 121.3(11)
C145 C150 C149 119.8(9)
Ge12 C151 C152 123.4(7)
Ge12 C151 C156 119.4(7)
C152 C151 C156 117.1(9)
C151 C152 C153 121.3(10)
C152 C153 C154 122.5(11)
C153 C154 C155 117.3(11)
C154 C155 C156 119.7(9)
C151 C156 C155 122.1(9)
P5 C161 C162 111.3(7)
P6 C162 C161 107.1(7)
C1 C2 H1 118.4
C3 C2 H1 119.4
C2 C3 H2 120.8
C4 C3 H2 120.5
C3 C4 H3 119.6
C5 C4 H3 120.1
C4 C5 H4 120.3
C6 C5 H4 120.8
C1 C6 H5 118.5
C5 C6 H5 119.0
C7 C8 H6 118.8
C9 C8 H6 119.0
C8 C9 H7 120.9
C10 C9 H7 120.4
C9 C10 H8 119.2
C11 C10 H8 119.6
C10 C11 H9 120.1
C12 C11 H9 120.3
C7 C12 H10 118.9
C11 C12 H10 119.4
C13 C14 H11 118.4
C15 C14 H11 119.4
C14 C15 H12 121.0
C16 C15 H12 119.4
C15 C16 H13 120.5
C17 C16 H13 119.5
C16 C17 H14 120.2
C18 C17 H14 119.4
C13 C18 H15 118.8
C17 C18 H15 120.4
C19 C20 H16 118.7
C21 C20 H16 119.6
C20 C21 H17 119.4
C22 C21 H17 119.5
C21 C22 H18 121.0
C23 C22 H18 120.8
C22 C23 H19 119.2
C24 C23 H19 119.3
C19 C24 H20 118.7
C23 C24 H20 119.3
C25 C26 H21 117.3
C27 C26 H21 119.0
C26 C27 H22 121.0
C28 C27 H22 122.0
C27 C28 H23 119.4
C29 C28 H23 119.7
C28 C29 H24 119.1
C30 C29 H24 120.4
C25 C30 H25 119.4
C29 C30 H25 119.4
C31 C32 H26 119.0
C33 C32 H26 119.6
C32 C33 H27 118.9
C34 C33 H27 119.4
C33 C34 H28 119.7
C35 C34 H28 120.1
C34 C35 H29 122.0
C36 C35 H29 121.5
C31 C36 H30 117.3
C35 C36 H30 118.4
C37 C38 H31 119.4
C39 C38 H31 119.9
C38 C39 H32 120.2
C40 C39 H32 120.0
C39 C40 H33 120.9
C41 C40 H33 119.7
C40 C41 H34 120.0
C42 C41 H34 119.1
C37 C42 H35 118.7
C41 C42 H35 119.9
C43 C44 H36 119.0
C45 C44 H36 119.9
C44 C45 H37 120.0
C46 C45 H37 120.1
C45 C46 H38 119.8
C47 C46 H38 119.0
C46 C47 H39 120.7
C48 C47 H39 120.0
C43 C48 H40 118.7
C47 C48 H40 120.0
P1 C49 H41 109.5
P1 C49 H42 108.9
P1 C49 H43 110.1
H41 C49 H42 109.5
H41 C49 H43 109.5
H42 C49 H43 109.5
P1 C50 H44 109.2
P1 C50 H45 109.8
P1 C50 H46 109.5
H44 C50 H45 109.5
H44 C50 H46 109.5
H45 C50 H46 109.5
P2 C51 H47 109.4
P2 C51 H48 109.6
P2 C51 H49 109.4
H47 C51 H48 109.5
H47 C51 H49 109.5
H48 C51 H49 109.5
P2 C52 H50 109.5
P2 C52 H51 109.8
P2 C52 H52 109.1
H50 C52 H51 109.5
H50 C52 H52 109.5
H51 C52 H52 109.5
P1 C53 H53 108.8
P1 C53 H54 109.7
C54 C53 H53 108.3
C54 C53 H54 110.2
H53 C53 H54 109.5
P2 C54 H55 110.0
P2 C54 H56 110.2
C53 C54 H55 108.9
C53 C54 H56 111.1
H55 C54 H56 109.5
C55 C56 H57 119.4
C57 C56 H57 119.9
C56 C57 H58 119.8
C58 C57 H58 119.7
C57 C58 H59 120.5
C59 C58 H59 119.3
C58 C59 H60 120.7
C60 C59 H60 119.7
C55 C60 H61 118.8
C59 C60 H61 120.2
C61 C62 H62 117.8
C63 C62 H62 118.8
C62 C63 H63 119.8
C64 C63 H63 120.1
C63 C64 H64 120.5
C65 C64 H64 120.3
C64 C65 H65 119.7
C66 C65 H65 119.9
C61 C66 H66 119.9
C65 C66 H66 119.9
C67 C68 H67 116.7
C69 C68 H67 118.6
C68 C69 H68 119.9
C70 C69 H68 119.7
C69 C70 H69 121.0
C71 C70 H69 121.1
C70 C71 H70 120.1
C72 C71 H70 120.7
C67 C72 H71 118.8
C71 C72 H71 119.1
C73 C74 H72 118.0
C75 C74 H72 118.5
C74 C75 H73 120.5
C76 C75 H73 120.7
C75 C76 H74 119.7
C77 C76 H74 120.9
C76 C77 H75 119.9
C78 C77 H75 119.2
C73 C78 H76 118.1
C77 C78 H76 119.9
C79 C80 H77 118.4
C81 C80 H77 119.8
C80 C81 H78 119.2
C82 C81 H78 120.3
C81 C82 H79 119.3
C83 C82 H79 120.0
C82 C83 H80 119.6
C84 C83 H80 121.4
C79 C84 H81 119.2
C83 C84 H81 118.7
C85 C86 H82 119.0
C87 C86 H82 119.6
C86 C87 H83 120.9
C88 C87 H83 120.5
C87 C88 H84 119.4
C89 C88 H84 119.5
C88 C89 H85 119.9
C90 C89 H85 120.5
C85 C90 H86 118.2
C89 C90 H86 119.6
C91 C92 H87 119.6
C93 C92 H87 119.9
C92 C93 H88 119.5
C94 C93 H88 119.7
C93 C94 H89 119.8
C95 C94 H89 121.3
C94 C95 H90 119.4
C96 C95 H90 119.8
C91 C96 H91 118.2
C95 C96 H91 119.3
C97 C98 H92 118.9
C99 C98 H92 120.0
C98 C99 H93 119.7
C100 C99 H93 120.2
C99 C100 H94 119.8
C101 C100 H94 119.5
C100 C101 H95 120.1
C102 C101 H95 120.3
C97 C102 H96 119.7
C101 C102 H96 119.5
P3 C103 H97 109.4
P3 C103 H98 109.6
P3 C103 H99 109.5
H97 C103 H98 109.5
H97 C103 H99 109.5
H98 C103 H99 109.5
P3 C104 H100 109.2
P3 C104 H101 109.8
P3 C104 H102 109.4
H100 C104 H101 109.5
H100 C104 H102 109.5
H101 C104 H102 109.5
P4 C105 H103 110.1
P4 C105 H104 109.2
P4 C105 H105 109.1
H103 C105 H104 109.5
H103 C105 H105 109.5
H104 C105 H105 109.5
P4 C106 H106 109.6
P4 C106 H107 109.1
P4 C106 H108 109.7
H106 C106 H107 109.5
H106 C106 H108 109.5
H107 C106 H108 109.5
P3 C107 H109 109.8
P3 C107 H110 109.9
C108 C107 H109 108.8
C108 C107 H110 111.0
H109 C107 H110 109.5
P4 C108 H111 109.1
P4 C108 H112 109.9
C107 C108 H111 108.6
C107 C108 H112 110.3
H111 C108 H112 109.5
C109 C110 H113 119.0
C111 C110 H113 119.1
C110 C111 H114 120.6
C112 C111 H114 120.5
C111 C112 H115 119.5
C113 C112 H115 120.3
C112 C113 H116 119.8
C114 C113 H116 119.9
C109 C114 H117 118.1
C113 C114 H117 119.2
C115 C116 H118 119.4
C117 C116 H118 120.1
C116 C117 H119 120.0
C118 C117 H119 119.6
C117 C118 H120 120.6
C119 C118 H120 119.5
C118 C119 H121 120.0
C120 C119 H121 119.5
C115 C120 H122 119.0
C119 C120 H122 119.6
C121 C122 H123 118.0
C123 C122 H123 118.9
C122 C123 H124 121.2
C124 C123 H124 121.0
C123 C124 H125 120.1
C125 C124 H125 119.9
C124 C125 H126 119.8
C126 C125 H126 119.6
C121 C126 H127 119.0
C125 C126 H127 120.1
C127 C128 H128 118.9
C129 C128 H128 119.3
C128 C129 H129 120.1
C130 C129 H129 119.6
C129 C130 H130 120.4
C131 C130 H130 120.2
C130 C131 H131 120.3
C132 C131 H131 119.5
C127 C132 H132 118.5
C131 C132 H132 120.2
C133 C134 H133 119.4
C135 C134 H133 119.6
C134 C135 H134 119.8
C136 C135 H134 120.0
C135 C136 H135 119.9
C137 C136 H135 120.1
C136 C137 H136 120.3
C138 C137 H136 119.9
C133 C138 H137 119.4
C137 C138 H137 119.8
C139 C140 H138 118.6
C141 C140 H138 119.7
C140 C141 H139 120.1
C142 C141 H139 119.8
C141 C142 H140 119.8
C143 C142 H140 119.9
C142 C143 H141 120.1
C144 C143 H141 120.6
C139 C144 H142 119.1
C143 C144 H142 119.6
C145 C146 H143 119.6
C147 C146 H143 120.6
C146 C147 H144 119.4
C148 C147 H144 119.3
C147 C148 H145 120.6
C149 C148 H145 120.1
C148 C149 H146 119.3
C150 C149 H146 119.4
C145 C150 H147 119.6
C149 C150 H147 120.6
C151 C152 H148 118.7
C153 C152 H148 119.9
C152 C153 H149 118.6
C154 C153 H149 118.9
C153 C154 H150 122.0
C155 C154 H150 120.7
C154 C155 H151 120.3
C156 C155 H151 120.0
C151 C156 H152 118.4
C155 C156 H152 119.5
P5 C157 H153 110.0
P5 C157 H154 109.5
P5 C157 H155 109.0
H153 C157 H154 109.5
H153 C157 H155 109.5
H154 C157 H155 109.5
P5 C158 H156 109.3
P5 C158 H157 109.9
P5 C158 H158 109.3
H156 C158 H157 109.5
H156 C158 H158 109.5
H157 C158 H158 109.5
P6 C159 H159 108.9
P6 C159 H160 109.9
P6 C159 H161 109.5
H159 C159 H160 109.5
H159 C159 H161 109.5
H160 C159 H161 109.5
P6 C160 H162 109.4
P6 C160 H163 109.6
P6 C160 H164 109.4
H162 C160 H163 109.5
H162 C160 H164 109.5
H163 C160 H164 109.5
P5 C161 H165 109.1
P5 C161 H166 109.0
C162 C161 H165 107.7
C162 C161 H166 110.2
H165 C161 H166 109.5
P6 C162 H167 109.3
P6 C162 H168 110.7
C161 C162 H167 108.7
C161 C162 H168 111.5
H167 C162 H168 109.5

loop_
_geom_bond_atom_site_label_1
_geom_bond_atom_site_label_2
_geom_bond_distance
Pd1 Ge1 2.4783(14)
Pd1 Ge4 2.4664(11)
Pd1 P1 2.341(2)
Pd1 P2 2.333(2)
Pd2 Ge5 2.4643(11)
Pd2 Ge8 2.4795(14)
Pd2 P3 2.336(2)
Pd2 P4 2.346(2)
Pd3 Ge9 2.4789(14)
Pd3 Ge12 2.4594(11)
Pd3 P5 2.308(2)
Pd3 P6 2.329(2)
Ge1 Ge2 2.4823(13)
Ge1 C1 1.995(10)
Ge1 C7 1.984(9)
Ge2 Ge3 2.4205(14)
Ge2 C13 1.965(11)
Ge2 C19 1.958(9)
Ge3 Ge4 2.4414(12)
Ge3 C25 1.985(10)
Ge3 C31 1.972(8)
Ge4 C37 1.984(9)
Ge4 C43 1.984(10)
Ge5 Ge6 2.4404(14)
Ge5 C55 1.994(9)
Ge5 C61 1.969(10)
Ge6 Ge7 2.4318(14)
Ge6 C67 1.962(10)
Ge6 C73 1.946(10)
Ge7 Ge8 2.4848(13)
Ge7 C79 1.940(10)
Ge7 C85 1.972(11)
Ge8 C91 1.978(10)
Ge8 C97 1.982(10)
Ge9 Ge10 2.4804(13)
Ge9 C109 1.991(10)
Ge9 C115 1.984(11)
Ge10 Ge11 2.4182(15)
Ge10 C121 1.994(10)
Ge10 C127 1.978(10)
Ge11 Ge12 2.4331(12)
Ge11 C133 2.000(7)
Ge11 C139 1.963(10)
Ge12 C145 1.994(10)
Ge12 C151 1.963(10)
P1 C49 1.813(12)
P1 C50 1.815(11)
P1 C53 1.839(10)
P2 C51 1.838(11)
P2 C52 1.806(10)
P2 C54 1.855(10)
P3 C103 1.827(13)
P3 C104 1.803(10)
P3 C107 1.830(11)
P4 C105 1.822(11)
P4 C106 1.821(12)
P4 C108 1.852(11)
P5 C157 1.808(11)
P5 C158 1.806(13)
P5 C161 1.840(11)
P6 C159 1.851(10)
P6 C160 1.809(12)
P6 C162 1.841(11)
C1 C2 1.389(13)
C1 C6 1.371(14)
C2 C3 1.393(15)
C3 C4 1.395(16)
C4 C5 1.381(15)
C5 C6 1.402(16)
C7 C8 1.390(14)
C7 C12 1.402(14)
C8 C9 1.393(16)
C9 C10 1.361(17)
C10 C11 1.377(16)
C11 C12 1.373(15)
C13 C14 1.402(15)
C13 C18 1.387(15)
C14 C15 1.39(2)
C15 C16 1.38(2)
C16 C17 1.369(19)
C17 C18 1.412(18)
C19 C20 1.424(12)
C19 C24 1.397(13)
C20 C21 1.382(15)
C21 C22 1.372(14)
C22 C23 1.390(13)
C23 C24 1.376(15)
C25 C26 1.344(13)
C25 C30 1.398(15)
C26 C27 1.415(17)
C27 C28 1.38(2)
C28 C29 1.351(17)
C29 C30 1.379(17)
C31 C32 1.355(16)
C31 C36 1.371(15)
C32 C33 1.407(15)
C33 C34 1.307(17)
C34 C35 1.399(17)
C35 C36 1.404(14)
C37 C38 1.398(14)
C37 C42 1.380(13)
C38 C39 1.408(15)
C39 C40 1.395(16)
C40 C41 1.361(18)
C41 C42 1.398(14)
C43 C44 1.392(13)
C43 C48 1.394(13)
C44 C45 1.414(16)
C45 C46 1.346(15)
C46 C47 1.375(14)
C47 C48 1.409(16)
C53 C54 1.529(14)
C55 C56 1.400(14)
C55 C60 1.380(16)
C56 C57 1.397(15)
C57 C58 1.343(18)
C58 C59 1.392(15)
C59 C60 1.394(14)
C61 C62 1.375(13)
C61 C66 1.408(12)
C62 C63 1.364(18)
C63 C64 1.372(16)
C64 C65 1.382(15)
C65 C66 1.402(15)
C67 C68 1.312(17)
C67 C72 1.376(17)
C68 C69 1.416(18)
C69 C70 1.324(19)
C70 C71 1.381(18)
C71 C72 1.428(15)
C73 C74 1.386(14)
C73 C78 1.401(14)
C74 C75 1.376(17)
C75 C76 1.397(15)
C76 C77 1.354(16)
C77 C78 1.377(18)
C79 C80 1.390(15)
C79 C84 1.402(14)
C80 C81 1.391(16)
C81 C82 1.351(16)
C82 C83 1.34(2)
C83 C84 1.412(19)
C85 C86 1.393(13)
C85 C90 1.391(14)
C86 C87 1.418(17)
C87 C88 1.373(17)
C88 C89 1.374(15)
C89 C90 1.382(16)
C91 C92 1.420(14)
C91 C96 1.381(13)
C92 C93 1.399(16)
C93 C94 1.372(15)
C94 C95 1.380(15)
C95 C96 1.374(16)
C97 C98 1.392(16)
C97 C102 1.400(15)
C98 C99 1.399(17)
C99 C100 1.355(18)
C100 C101 1.387(19)
C101 C102 1.392(17)
C107 C108 1.562(15)
C109 C110 1.383(14)
C109 C114 1.396(14)
C110 C111 1.416(15)
C111 C112 1.369(17)
C112 C113 1.366(17)
C113 C114 1.369(15)
C115 C116 1.401(13)
C115 C120 1.408(14)
C116 C117 1.407(15)
C117 C118 1.371(16)
C118 C119 1.373(14)
C119 C120 1.379(16)
C121 C122 1.361(14)
C121 C126 1.406(12)
C122 C123 1.397(15)
C123 C124 1.394(13)
C124 C125 1.383(15)
C125 C126 1.364(15)
C127 C128 1.360(16)
C127 C132 1.418(13)
C128 C129 1.400(18)
C129 C130 1.370(16)
C130 C131 1.375(19)
C131 C132 1.382(18)
C133 C134 1.367(14)
C133 C138 1.383(14)
C134 C135 1.380(13)
C135 C136 1.379(16)
C136 C137 1.341(16)
C137 C138 1.406(12)
C139 C140 1.383(14)
C139 C144 1.396(13)
C140 C141 1.386(16)
C141 C142 1.366(17)
C142 C143 1.382(18)
C143 C144 1.396(17)
C145 C146 1.389(14)
C145 C150 1.418(15)
C146 C147 1.391(15)
C147 C148 1.374(18)
C148 C149 1.367(16)
C149 C150 1.380(15)
C151 C152 1.372(15)
C151 C156 1.396(12)
C152 C153 1.371(18)
C153 C154 1.387(15)
C154 C155 1.394(15)
C155 C156 1.398(15)
C161 C162 1.525(14)
C2 H1 0.950
C3 H2 0.950
C4 H3 0.950
C5 H4 0.950
C6 H5 0.950
C8 H6 0.950
C9 H7 0.950
C10 H8 0.950
C11 H9 0.950
C12 H10 0.950
C14 H11 0.950
C15 H12 0.950
C16 H13 0.950
C17 H14 0.950
C18 H15 0.950
C20 H16 0.950
C21 H17 0.950
C22 H18 0.950
C23 H19 0.950
C24 H20 0.950
C26 H21 0.950
C27 H22 0.950
C28 H23 0.950
C29 H24 0.950
C30 H25 0.950
C32 H26 0.950
C33 H27 0.950
C34 H28 0.950
C35 H29 0.950
C36 H30 0.950
C38 H31 0.950
C39 H32 0.950
C40 H33 0.950
C41 H34 0.950
C42 H35 0.950
C44 H36 0.950
C45 H37 0.950
C46 H38 0.950
C47 H39 0.950
C48 H40 0.950
C49 H41 0.950
C49 H42 0.950
C49 H43 0.950
C50 H44 0.950
C50 H45 0.950
C50 H46 0.950
C51 H47 0.950
C51 H48 0.950
C51 H49 0.950
C52 H50 0.950
C52 H51 0.950
C52 H52 0.950
C53 H53 0.950
C53 H54 0.950
C54 H55 0.950
C54 H56 0.950
C56 H57 0.950
C57 H58 0.950
C58 H59 0.950
C59 H60 0.950
C60 H61 0.950
C62 H62 0.950
C63 H63 0.950
C64 H64 0.950
C65 H65 0.950
C66 H66 0.950
C68 H67 0.950
C69 H68 0.950
C70 H69 0.950
C71 H70 0.950
C72 H71 0.950
C74 H72 0.950
C75 H73 0.950
C76 H74 0.950
C77 H75 0.950
C78 H76 0.950
C80 H77 0.950
C81 H78 0.950
C82 H79 0.950
C83 H80 0.950
C84 H81 0.950
C86 H82 0.950
C87 H83 0.950
C88 H84 0.950
C89 H85 0.950
C90 H86 0.950
C92 H87 0.950
C93 H88 0.950
C94 H89 0.950
C95 H90 0.950
C96 H91 0.950
C98 H92 0.950
C99 H93 0.950
C100 H94 0.950
C101 H95 0.950
C102 H96 0.950
C103 H97 0.950
C103 H98 0.950
C103 H99 0.950
C104 H100 0.950
C104 H101 0.950
C104 H102 0.950
C105 H103 0.950
C105 H104 0.950
C105 H105 0.950
C106 H106 0.950
C106 H107 0.950
C106 H108 0.950
C107 H109 0.950
C107 H110 0.950
C108 H111 0.950
C108 H112 0.950
C110 H113 0.950
C111 H114 0.950
C112 H115 0.950
C113 H116 0.950
C114 H117 0.950
C116 H118 0.950
C117 H119 0.950
C118 H120 0.950
C119 H121 0.950
C120 H122 0.950
C122 H123 0.950
C123 H124 0.950
C124 H125 0.950
C125 H126 0.950
C126 H127 0.950
C128 H128 0.950
C129 H129 0.950
C130 H130 0.950
C131 H131 0.950
C132 H132 0.950
C134 H133 0.950
C135 H134 0.950
C136 H135 0.950
C137 H136 0.950
C138 H137 0.950
C140 H138 0.950
C141 H139 0.950
C142 H140 0.950
C143 H141 0.950
C144 H142 0.950
C146 H143 0.950
C147 H144 0.950
C148 H145 0.950
C149 H146 0.950
C150 H147 0.950
C152 H148 0.950
C153 H149 0.950
C154 H150 0.950
C155 H151 0.950
C156 H152 0.950
C157 H153 0.950
C157 H154 0.950
C157 H155 0.950
C158 H156 0.950
C158 H157 0.950
C158 H158 0.950
C159 H159 0.950
C159 H160 0.950
C159 H161 0.950
C160 H162 0.950
C160 H163 0.950
C160 H164 0.950
C161 H165 0.950
C161 H166 0.950
C162 H167 0.950
C162 H168 0.950
